data_7152077
loop_
_publ_author_name
'Mart\'inez, R Fernando'
'Avalos, Mart\'in'
'Babiano, Reyes'
'Cintas, Pedro'
'Jim\'enez, Jos\'e L'
'Light, Mark E.'
'Palacios, Juan C.'

_publ_section_title
;
 Tautomerism in Schiff bases. The cases of 2-hydroxy-1-naphthaldehyde and
 1-hydroxy-2-naphthaldehyde investigated in solution and the solid state.
;
_journal_issue 24
_journal_name_full 'Organic &amp; biomolecular chemistry'
_journal_page_first 8268
_journal_page_last 8275
_journal_paper_doi 10.1039/c1ob06073b
_journal_volume 9
_journal_year 2011
_chemical_compound_source 'Pedro Cintas'
_chemical_formula_sum 'C19 H17 N O'
_chemical_formula_weight 275.34
_space_group_IT_number 4
_symmetry_cell_setting monoclinic
_symmetry_space_group_name_Hall 'P 2yb'
_symmetry_space_group_name_H-M 'P 1 21 1'
_atom_sites_solution_hydrogens geom
_atom_sites_solution_primary direct
_atom_sites_solution_secondary difmap
_audit_creation_method SHELXL-97
_cell_angle_alpha 90.00
_cell_angle_beta 90.964(3)
_cell_angle_gamma 90.00
_cell_formula_units_Z 2
_cell_length_a 8.4367(3)
_cell_length_b 7.7374(3)
_cell_length_c 11.1697(5)
_cell_measurement_reflns_used 8909
_cell_measurement_temperature 120(2)
_cell_measurement_theta_max 27.48
_cell_measurement_theta_min 2.91
_cell_volume 729.03(5)
_computing_cell_refinement 'DENZO (Otwinowski & Minor, 1997) & COLLECT (Hooft, R.W.W., 1998)'
_computing_data_collection 'COLLECT (Hooft, R.W.W., 1998)'
_computing_data_reduction 'DENZO (Otwinowski & Minor, 1997) & COLLECT (Hooft, R.W.W., 1998)'
_computing_molecular_graphics
;
Images generated using CrystalMaker: a crystal and molecular
structures program for Mac and Windows. CrystalMaker Software Ltd,
Oxford, England (www.crystalmaker.com)
;
_computing_publication_material 'WINGX (Farrugia, 1998)'
_computing_structure_refinement 'SHELXL-97 (Sheldrick, 2008)'
_computing_structure_solution 'SHELXS-97 (Sheldrick, 1997)'
_diffrn_ambient_temperature 120(2)
_diffrn_detector_area_resol_mean 9.091
_diffrn_measured_fraction_theta_full 0.992
_diffrn_measured_fraction_theta_max 0.992
_diffrn_measurement_device_type 'Bruker-Nonius CCD camera on \k-goniostat'
_diffrn_measurement_method '\f & \w scans to fill the asymmetric unit'
_diffrn_radiation_monochromator '10cm confocal mirrors'
_diffrn_radiation_source 'Bruker Nonius FR591 Rotating Anode'
_diffrn_radiation_type MoK\a
_diffrn_radiation_wavelength 0.71073
_diffrn_reflns_av_R_equivalents 0.0461
_diffrn_reflns_av_sigmaI/netI 0.0411
_diffrn_reflns_limit_h_max 10
_diffrn_reflns_limit_h_min -10
_diffrn_reflns_limit_k_max 10
_diffrn_reflns_limit_k_min -9
_diffrn_reflns_limit_l_max 14
_diffrn_reflns_limit_l_min -14
_diffrn_reflns_number 8693
_diffrn_reflns_theta_full 27.48
_diffrn_reflns_theta_max 27.48
_diffrn_reflns_theta_min 3.00
_diffrn_standards_number 0
_exptl_absorpt_coefficient_mu 0.077
_exptl_absorpt_correction_T_max 0.9985
_exptl_absorpt_correction_T_min 0.9847
_exptl_absorpt_correction_type multi-scan
_exptl_absorpt_process_details
;
SADABS V2.10 (Sheldrick, G.M., 2003)
;
_exptl_crystal_colour Yellow
_exptl_crystal_density_diffrn 1.254
_exptl_crystal_density_method 'not measured'
_exptl_crystal_description Plate
_exptl_crystal_F_000 292
_exptl_crystal_size_max 0.2
_exptl_crystal_size_mid 0.08
_exptl_crystal_size_min 0.02
_refine_diff_density_max 0.186
_refine_diff_density_min -0.196
_refine_diff_density_rms 0.046
_refine_ls_extinction_method none
_refine_ls_goodness_of_fit_ref 1.206
_refine_ls_hydrogen_treatment mixed
_refine_ls_matrix_type full
_refine_ls_number_parameters 196
_refine_ls_number_reflns 1772
_refine_ls_number_restraints 1
_refine_ls_restrained_S_all 1.206
_refine_ls_R_factor_all 0.0739
_refine_ls_R_factor_gt 0.0538
_refine_ls_shift/su_max 0.034
_refine_ls_shift/su_mean 0.002
_refine_ls_structure_factor_coef Fsqd
_refine_ls_weighting_details 'calc w=1/[\s^2^(Fo^2^)+(0.0319P)^2^+0.2795P] where P=(Fo^2^+2Fc^2^)/3'
_refine_ls_weighting_scheme calc
_refine_ls_wR_factor_gt 0.1057
_refine_ls_wR_factor_ref 0.1174
_reflns_number_gt 1448
_reflns_number_total 1772
_reflns_threshold_expression >2\s(I)
_cod_data_source_file c1ob06073b.txt
_cod_data_source_block 2010acc0501
_cod_depositor_comments
;
The following automatic conversions were performed:

'_symmetry_cell_setting' value 'Monoclinic' changed to 'monoclinic'
according to /home/saulius/struct/CIF-dictionaries/cif_core.dic
dictionary named 'cif_core.dic' version 2.4.1 from 2010-06-29.

Automatic conversion script
Id: cif_fix_values 1715 2011-07-08 13:25:40Z adriana 

The following automatic conversions were performed:

data name '_iucr_refine_instruction_details' was replaced with
'_iucr_refine_instructions_details' as specified in the replacement
file 'data/replacement-values/replacement_tags.lst'.

Automatic conversion script
Id: cif_correct_tags 9268 2022-04-12 08:56:07Z antanas 
;
_cod_original_sg_symbol_H-M P2(1)
_cod_database_code 7152077

loop_
_symmetry_equiv_pos_as_xyz
'x, y, z'
'-x, y+1/2, -z'

loop_
_atom_site_label
_atom_site_type_symbol
_atom_site_fract_x
_atom_site_fract_y
_atom_site_fract_z
_atom_site_U_iso_or_equiv
_atom_site_adp_type
_atom_site_occupancy
_atom_site_symmetry_multiplicity
_atom_site_calc_flag
_atom_site_refinement_flags
O1 O 0.7443(2) 0.2043(3) 0.34083(18) 0.0307(5) Uani 1 1 d .
H1 H 0.649(5) 0.239(7) 0.281(4) 0.082(15) Uiso 1 1 d .
N1 N 0.4771(3) 0.3111(4) 0.2590(2) 0.0261(6) Uani 1 1 d .
C1 C 0.6910(4) 0.2389(4) 0.4503(3) 0.0269(7) Uani 1 1 d .
C2 C 0.7969(4) 0.2108(4) 0.5504(3) 0.0269(7) Uani 1 1 d .
C3 C 0.9513(4) 0.1461(5) 0.5347(3) 0.0339(8) Uani 1 1 d .
H3 H 0.9864 0.1184 0.4567 0.041 Uiso 1 1 calc R
C4 C 1.0515(4) 0.1230(5) 0.6315(3) 0.0397(9) Uani 1 1 d .
H4 H 1.1559 0.0805 0.6204 0.048 Uiso 1 1 calc R
C5 C 0.9992(4) 0.1624(5) 0.7471(3) 0.0393(9) Uani 1 1 d .
H5 H 1.0692 0.1468 0.8137 0.047 Uiso 1 1 calc R
C6 C 0.8497(4) 0.2224(5) 0.7652(3) 0.0367(8) Uani 1 1 d .
H6 H 0.8164 0.2473 0.8442 0.044 Uiso 1 1 calc R
C7 C 0.7435(4) 0.2481(4) 0.6674(3) 0.0301(7) Uani 1 1 d .
C8 C 0.5859(4) 0.3091(5) 0.6832(3) 0.0344(8) Uani 1 1 d .
H8 H 0.5491 0.3317 0.7615 0.041 Uiso 1 1 calc R
C9 C 0.4878(4) 0.3351(5) 0.5872(3) 0.0320(8) Uani 1 1 d .
H9 H 0.3832 0.3762 0.5997 0.038 Uiso 1 1 calc R
C10 C 0.5383(4) 0.3021(4) 0.4683(3) 0.0270(7) Uani 1 1 d .
C11 C 0.4345(4) 0.3399(4) 0.3674(3) 0.0276(7) Uani 1 1 d .
H11 H 0.3326 0.3871 0.3814 0.033 Uiso 1 1 calc R
C12 C 0.3820(3) 0.3571(4) 0.1580(3) 0.0250(7) Uani 1 1 d .
C13 C 0.4610(4) 0.4462(4) 0.0669(3) 0.0293(7) Uani 1 1 d .
C14 C 0.3767(4) 0.4935(5) -0.0358(3) 0.0338(8) Uani 1 1 d .
H14 H 0.4285 0.5556 -0.0973 0.041 Uiso 1 1 calc R
C15 C 0.2181(4) 0.4509(5) -0.0496(3) 0.0361(8) Uani 1 1 d .
H15 H 0.1611 0.4843 -0.1199 0.043 Uiso 1 1 calc R
C16 C 0.1431(4) 0.3595(5) 0.0394(3) 0.0344(8) Uani 1 1 d .
H16 H 0.0347 0.3292 0.0286 0.041 Uiso 1 1 calc R
C17 C 0.2225(3) 0.3107(4) 0.1447(3) 0.0286(7) Uani 1 1 d .
C18 C 0.6343(4) 0.4904(5) 0.0815(3) 0.0379(8) Uani 1 1 d .
H18A H 0.6500 0.5613 0.1534 0.057 Uiso 1 1 calc R
H18B H 0.6692 0.5548 0.0111 0.057 Uiso 1 1 calc R
H18C H 0.6962 0.3837 0.0893 0.057 Uiso 1 1 calc R
C19 C 0.1350(4) 0.2094(5) 0.2375(3) 0.0402(9) Uani 1 1 d .
H19A H 0.0877 0.2892 0.2950 0.060 Uiso 1 1 calc R
H19B H 0.2090 0.1321 0.2797 0.060 Uiso 1 1 calc R
H19C H 0.0512 0.1410 0.1984 0.060 Uiso 1 1 calc R

loop_
_atom_site_aniso_label
_atom_site_aniso_U_11
_atom_site_aniso_U_22
_atom_site_aniso_U_33
_atom_site_aniso_U_23
_atom_site_aniso_U_13
_atom_site_aniso_U_12
O1 0.0290(11) 0.0406(14) 0.0225(11) 0.0029(11) 0.0021(9) 0.0004(11)
N1 0.0269(12) 0.0256(14) 0.0257(13) 0.0007(12) -0.0005(10) -0.0020(12)
C1 0.0318(16) 0.0256(17) 0.0233(15) 0.0026(14) 0.0039(12) -0.0043(14)
C2 0.0318(15) 0.0222(17) 0.0266(15) 0.0027(14) -0.0011(12) -0.0064(14)
C3 0.0339(17) 0.035(2) 0.0329(18) 0.0056(15) 0.0004(14) -0.0001(15)
C4 0.0379(18) 0.037(2) 0.043(2) 0.0073(18) -0.0057(15) 0.0000(17)
C5 0.047(2) 0.034(2) 0.0366(19) 0.0049(16) -0.0147(16) -0.0052(17)
C6 0.055(2) 0.0286(19) 0.0263(17) 0.0016(15) -0.0088(15) -0.0058(17)
C7 0.0400(17) 0.0229(18) 0.0273(16) 0.0022(13) -0.0010(13) -0.0038(14)
C8 0.049(2) 0.0311(19) 0.0232(15) -0.0008(15) 0.0040(14) 0.0005(17)
C9 0.0369(17) 0.0278(19) 0.0316(16) -0.0010(15) 0.0051(13) 0.0032(15)
C10 0.0346(16) 0.0215(16) 0.0249(15) 0.0003(14) 0.0009(12) 0.0002(14)
C11 0.0270(15) 0.0225(17) 0.0334(17) 0.0042(14) 0.0033(12) 0.0006(13)
C12 0.0266(14) 0.0221(16) 0.0262(15) -0.0009(13) -0.0012(12) 0.0041(13)
C13 0.0310(15) 0.0278(18) 0.0291(16) -0.0005(14) 0.0021(13) 0.0013(14)
C14 0.0418(18) 0.0321(19) 0.0276(15) 0.0014(15) 0.0026(13) 0.0028(15)
C15 0.0409(18) 0.036(2) 0.0314(16) -0.0031(16) -0.0084(13) 0.0095(17)
C16 0.0282(15) 0.034(2) 0.0410(19) -0.0089(16) -0.0035(14) 0.0048(15)
C17 0.0292(15) 0.0248(17) 0.0318(16) -0.0046(14) 0.0014(13) 0.0025(14)
C18 0.0337(17) 0.040(2) 0.0403(18) 0.0106(18) 0.0026(14) -0.0064(16)
C19 0.0295(17) 0.042(2) 0.050(2) 0.0029(19) 0.0038(15) -0.0016(16)

loop_
_atom_type_symbol
_atom_type_description
_atom_type_scat_dispersion_real
_atom_type_scat_dispersion_imag
_atom_type_scat_source
C C 0.0033 0.0000 'International Tables Vol C Tables 4.2.6.8 and 6.1.1.4'
H H 0.0000 0.0000 'International Tables Vol C Tables 4.2.6.8 and 6.1.1.4'
N N 0.0061 0.0000 'International Tables Vol C Tables 4.2.6.8 and 6.1.1.4'
O O 0.0106 0.0000 'International Tables Vol C Tables 4.2.6.8 and 6.1.1.4'

loop_
_geom_angle_atom_site_label_1
_geom_angle_atom_site_label_2
_geom_angle_atom_site_label_3
_geom_angle
C11 N1 C12 122.8(3)
O1 C1 C10 121.8(3)
O1 C1 C2 117.8(2)
C10 C1 C2 120.3(3)
C3 C2 C7 119.7(3)
C3 C2 C1 121.4(3)
C7 C2 C1 118.9(3)
C4 C3 C2 120.4(3)
C3 C4 C5 119.8(3)
C6 C5 C4 121.1(3)
C5 C6 C7 120.6(3)
C6 C7 C2 118.4(3)
C6 C7 C8 122.1(3)
C2 C7 C8 119.5(3)
C9 C8 C7 120.6(3)
C8 C9 C10 121.4(3)
C1 C10 C9 119.2(3)
C1 C10 C11 120.5(3)
C9 C10 C11 120.2(3)
N1 C11 C10 121.5(3)
C17 C12 C13 121.1(3)
C17 C12 N1 123.4(3)
C13 C12 N1 115.5(3)
C14 C13 C12 119.0(3)
C14 C13 C18 120.8(3)
C12 C13 C18 120.3(3)
C15 C14 C13 120.6(3)
C16 C15 C14 119.7(3)
C15 C16 C17 121.7(3)
C16 C17 C12 117.8(3)
C16 C17 C19 119.2(3)
C12 C17 C19 122.9(3)

loop_
_geom_bond_atom_site_label_1
_geom_bond_atom_site_label_2
_geom_bond_distance
O1 C1 1.337(3)
N1 C11 1.289(4)
N1 C12 1.418(4)
C1 C10 1.395(4)
C1 C2 1.436(4)
C2 C3 1.409(4)
C2 C7 1.419(4)
C3 C4 1.373(5)
C4 C5 1.405(5)
C5 C6 1.363(5)
C6 C7 1.415(4)
C7 C8 1.424(5)
C8 C9 1.358(4)
C9 C10 1.425(4)
C10 C11 1.445(4)
C12 C17 1.399(4)
C12 C13 1.406(4)
C13 C14 1.389(4)
C13 C18 1.507(4)
C14 C15 1.384(5)
C15 C16 1.382(5)
C16 C17 1.396(4)
C17 C19 1.503(5)

loop_
_geom_hbond_atom_site_label_D
_geom_hbond_atom_site_label_H
_geom_hbond_atom_site_label_A
_geom_hbond_distance_DH
_geom_hbond_distance_HA
_geom_hbond_distance_DA
_geom_hbond_angle_DHA
O1 H1 N1 1.07(5) 1.57(5) 2.556(3) 151(4)
